data_4505123
loop_
_publ_author_name
'Fu, Ruibiao'
'Xiang, Shengchang'
'Zhang, Huishuang'
'Zhang, Jianjun'
'Wu, Xintao'

_publ_section_title
;
 Syntheses, Characterization, and Magnetic Properties of Four New Layered
 Transition-Metal Hydroxyl&#x2212;Carboxylate&#x2212;Phosphonates:&#x2009;
 [M(CH(OH)(CO2)(PO3H))(H2O)2] (M = Mn, Fe, Co, Zn)
;
_journal_issue 5
_journal_name_full 'Crystal Growth &amp; Design'
_journal_page_first 1795
_journal_paper_doi 10.1021/cg050065j
_journal_volume 5
_journal_year 2005
_chemical_formula_sum 'C2 H7 Fe O8 P'
_chemical_formula_weight 245.90
_chemical_name_systematic
; 
 ? 
;
_space_group_IT_number 14
_symmetry_cell_setting monoclinic
_symmetry_space_group_name_Hall '-P 2ybc'
_symmetry_space_group_name_H-M 'P 1 21/c 1'
_atom_sites_solution_hydrogens geom
_atom_sites_solution_primary direct
_atom_sites_solution_secondary difmap
_audit_creation_method SHELXL-97
_cell_angle_alpha 90.00
_cell_angle_beta 109.287(4)
_cell_angle_gamma 90.00
_cell_formula_units_Z 4
_cell_length_a 5.731(2)
_cell_length_b 15.504(6)
_cell_length_c 7.861(3)
_cell_measurement_reflns_used 2324
_cell_measurement_temperature 130.15
_cell_measurement_theta_max 27.4835
_cell_measurement_theta_min 2.6280
_cell_volume 659.3(4)
_computing_structure_refinement 'SHELXL-97 (Sheldrick, 1997)'
_computing_structure_solution 'SHELXS-97 (Sheldrick, 1990)'
_diffrn_ambient_temperature 130.15
_diffrn_measured_fraction_theta_full 0.997
_diffrn_measured_fraction_theta_max 0.997
_diffrn_radiation_monochromator graphite
_diffrn_radiation_source 'Rotating Anode'
_diffrn_radiation_type MoK\a
_diffrn_radiation_wavelength 0.71073
_diffrn_reflns_av_R_equivalents 0.0176
_diffrn_reflns_av_sigmaI/netI 0.0174
_diffrn_reflns_limit_h_max 6
_diffrn_reflns_limit_h_min -7
_diffrn_reflns_limit_k_max 20
_diffrn_reflns_limit_k_min -18
_diffrn_reflns_limit_l_max 10
_diffrn_reflns_limit_l_min -9
_diffrn_reflns_number 5031
_diffrn_reflns_theta_full 27.48
_diffrn_reflns_theta_max 27.48
_diffrn_reflns_theta_min 2.63
_exptl_absorpt_coefficient_mu 2.541
_exptl_absorpt_correction_T_max 1.0000
_exptl_absorpt_correction_T_min 0.9256
_exptl_absorpt_correction_type multi-scan
_exptl_crystal_colour yellow
_exptl_crystal_density_diffrn 2.478
_exptl_crystal_density_method 'not measured'
_exptl_crystal_description prism
_exptl_crystal_F_000 496
_exptl_crystal_size_max 0.2
_exptl_crystal_size_mid 0.2
_exptl_crystal_size_min 0.2
_refine_diff_density_max 0.596
_refine_diff_density_min -0.530
_refine_diff_density_rms 0.083
_refine_ls_extinction_method none
_refine_ls_goodness_of_fit_ref 1.145
_refine_ls_hydrogen_treatment mixed
_refine_ls_matrix_type full
_refine_ls_number_parameters 133
_refine_ls_number_reflns 1509
_refine_ls_number_restraints 0
_refine_ls_restrained_S_all 1.145
_refine_ls_R_factor_all 0.0268
_refine_ls_R_factor_gt 0.0245
_refine_ls_shift/su_max 0.001
_refine_ls_shift/su_mean 0.000
_refine_ls_structure_factor_coef Fsqd
_refine_ls_weighting_details 'calc w=1/[\s^2^(Fo^2^)+(0.0277P)^2^+0.6861P] where P=(Fo^2^+2Fc^2^)/3'
_refine_ls_weighting_scheme calc
_refine_ls_wR_factor_gt 0.0601
_refine_ls_wR_factor_ref 0.0612
_reflns_number_gt 1431
_reflns_number_total 1509
_reflns_threshold_expression >2sigma(I)
_cod_data_source_file cg050065jsi20050222_103220.cif
_cod_data_source_block 2
_cod_depositor_comments
;
The following automatic conversions were performed:

'_symmetry_cell_setting' value 'Monoclinic' changed to 'monoclinic'
according to /home/saulius/struct/CIF-dictionaries/cif_core.dic
dictionary named 'cif_core.dic' version 2.4.1 from
2010-06-29.

'_exptl_absorpt_correction_type' value 'Multi-scan'
changed to 'multi-scan' according to
/home/saulius/struct/CIF-dictionaries/cif_core.dic dictionary named
'cif_core.dic' version 2.4.1 from 2010-06-29.

Automatic conversion script
Id: cif_fix_values 1715 2011-07-08 13:25:40Z adriana 
;
_cod_original_cell_volume 659.2(5)
_cod_original_sg_symbol_H-M P2(1)/c
_cod_database_code 4505123

loop_
_symmetry_equiv_pos_as_xyz
'x, y, z'
'-x, y+1/2, -z+1/2'
'-x, -y, -z'
'x, -y-1/2, z-1/2'

loop_
_atom_site_label
_atom_site_type_symbol
_atom_site_fract_x
_atom_site_fract_y
_atom_site_fract_z
_atom_site_U_iso_or_equiv
_atom_site_adp_type
_atom_site_occupancy
_atom_site_symmetry_multiplicity
_atom_site_calc_flag
_atom_site_refinement_flags
Fe1 Fe 0.23424(5) 0.635362(18) -0.02303(4) 0.00789(10) Uani 1 1 d .
P1 P 0.47998(10) 0.81929(3) 0.16328(7) 0.01031(13) Uani 1 1 d .
O1 O -0.0443(3) 0.62651(10) 0.1095(2) 0.0108(3) Uani 1 1 d .
H2 H -0.036(5) 0.574(2) 0.157(4) 0.029(8) Uiso 1 1 d .
H1 H -0.185(7) 0.632(2) 0.048(5) 0.033(9) Uiso 1 1 d .
O2 O 0.0216(3) 0.54608(9) -0.21645(19) 0.0110(3) Uani 1 1 d .
O3 O 0.4564(3) 0.54505(10) 0.1575(2) 0.0133(3) Uani 1 1 d .
H4 H 0.464(5) 0.486(2) 0.149(4) 0.025(7) Uiso 1 1 d .
H3 H 0.535(6) 0.558(2) 0.260(5) 0.033(9) Uiso 1 1 d .
O4 O -0.0345(3) 0.71537(10) -0.2179(2) 0.0123(3) Uani 1 1 d .
H5 H -0.023(6) 0.767(2) -0.249(5) 0.041(9) Uiso 1 1 d .
O5 O 0.5001(3) 0.86493(9) 0.33977(19) 0.0095(3) Uani 1 1 d .
O6 O 0.4256(3) 0.72508(10) 0.1605(2) 0.0145(3) Uani 1 1 d .
O7 O 0.2837(3) 0.86337(11) 0.0007(2) 0.0164(3) Uani 1 1 d .
H6 H 0.282(6) 0.914(3) -0.007(4) 0.034(9) Uiso 1 1 d .
O8 O 0.7415(3) 0.96996(11) 0.0093(2) 0.0168(3) Uani 1 1 d .
C1 C 0.7860(4) 0.83063(13) 0.1355(3) 0.0127(4) Uani 1 1 d .
H7 H 0.7815 0.8058 0.0199 0.015 Uiso 1 1 calc R
C2 C 0.8590(4) 0.92549(14) 0.1429(3) 0.0122(4) Uani 1 1 d .

loop_
_atom_site_aniso_label
_atom_site_aniso_U_11
_atom_site_aniso_U_22
_atom_site_aniso_U_33
_atom_site_aniso_U_23
_atom_site_aniso_U_13
_atom_site_aniso_U_12
Fe1 0.00693(16) 0.00754(16) 0.00867(16) -0.00062(10) 0.00185(11) -0.00042(10)
P1 0.0103(3) 0.0106(3) 0.0102(3) -0.00284(18) 0.0037(2) -0.00276(19)
O1 0.0090(7) 0.0110(7) 0.0116(7) 0.0015(5) 0.0022(6) -0.0004(6)
O2 0.0090(7) 0.0114(7) 0.0113(7) 0.0012(5) 0.0016(6) 0.0005(6)
O3 0.0163(8) 0.0097(7) 0.0106(7) 0.0007(6) -0.0002(6) 0.0024(6)
O4 0.0129(7) 0.0089(7) 0.0136(7) 0.0016(6) 0.0024(6) -0.0014(6)
O5 0.0084(7) 0.0098(7) 0.0108(7) -0.0026(5) 0.0039(6) -0.0009(5)
O6 0.0142(7) 0.0115(7) 0.0168(8) -0.0051(6) 0.0037(6) -0.0036(6)
O7 0.0188(8) 0.0143(9) 0.0127(8) 0.0010(6) 0.0006(6) -0.0018(6)
O8 0.0171(8) 0.0168(8) 0.0141(7) 0.0036(6) 0.0022(6) 0.0008(6)
C1 0.0132(10) 0.0136(10) 0.0106(9) -0.0015(7) 0.0032(8) -0.0002(8)
C2 0.0115(10) 0.0137(10) 0.0134(10) 0.0001(8) 0.0067(8) 0.0005(8)

loop_
_atom_type_symbol
_atom_type_description
_atom_type_scat_dispersion_real
_atom_type_scat_dispersion_imag
_atom_type_scat_source
C C 0.0033 0.0016 'International Tables Vol C Tables 4.2.6.8 and 6.1.1.4'
H H 0.0000 0.0000 'International Tables Vol C Tables 4.2.6.8 and 6.1.1.4'
O O 0.0106 0.0060 'International Tables Vol C Tables 4.2.6.8 and 6.1.1.4'
P P 0.1023 0.0942 'International Tables Vol C Tables 4.2.6.8 and 6.1.1.4'
Fe Fe 0.3463 0.8444 'International Tables Vol C Tables 4.2.6.8 and 6.1.1.4'

loop_
_geom_angle_atom_site_label_1
_geom_angle_atom_site_label_2
_geom_angle_atom_site_label_3
_geom_angle
_geom_angle_site_symmetry_1
_geom_angle_site_symmetry_3
O6 Fe1 O3 84.99(7) . .
O6 Fe1 O2 177.39(6) . .
O3 Fe1 O2 97.24(7) . .
O6 Fe1 O5 92.98(6) . 4_575
O3 Fe1 O5 88.02(6) . 4_575
O2 Fe1 O5 88.48(6) . 4_575
O6 Fe1 O4 101.51(7) . .
O3 Fe1 O4 172.18(6) . .
O2 Fe1 O4 76.16(6) . .
O5 Fe1 O4 95.91(6) 4_575 .
O6 Fe1 O1 90.71(6) . .
O3 Fe1 O1 90.65(7) . .
O2 Fe1 O1 87.90(6) . .
O5 Fe1 O1 175.95(6) 4_575 .
O4 Fe1 O1 84.97(6) . .
O6 P1 O5 114.81(9) . .
O6 P1 O7 109.10(9) . .
O5 P1 O7 111.10(9) . .
O6 P1 C1 107.07(9) . .
O5 P1 C1 105.88(9) . .
O7 P1 C1 108.59(10) . .
C2 O2 Fe1 118.81(14) 4_475 .
C1 O4 Fe1 115.54(12) 4_475 .
P1 O5 Fe1 127.22(8) . 4_576
P1 O6 Fe1 137.55(10) . .
O4 C1 C2 109.25(16) 4_676 .
O4 C1 P1 108.13(14) 4_676 .
C2 C1 P1 110.29(14) . .
O8 C2 O2 125.3(2) . 4_676
O8 C2 C1 115.75(18) . .
O2 C2 C1 118.84(18) 4_676 .

loop_
_geom_bond_atom_site_label_1
_geom_bond_atom_site_label_2
_geom_bond_distance
_geom_bond_site_symmetry_2
Fe1 O6 2.0427(16) .
Fe1 O3 2.0979(16) .
Fe1 O2 2.1187(15) .
Fe1 O5 2.1375(15) 4_575
Fe1 O4 2.1675(16) .
Fe1 O1 2.1797(16) .
P1 O6 1.4922(17) .
P1 O5 1.5275(15) .
P1 O7 1.5546(17) .
P1 C1 1.846(2) .
O2 C2 1.266(3) 4_475
O4 C1 1.453(3) 4_475
O5 Fe1 2.1375(15) 4_576
O8 C2 1.251(3) .
C1 O4 1.453(3) 4_676
C1 C2 1.525(3) .
C2 O2 1.266(3) 4_676
